data_7704198
loop_
_publ_author_name
'Dawkins, Michael J. C.'
'Simonov, Alexandr N.'
'Jones, Cameron'

_publ_section_title
;
 2,6-Diiminopyridine complexes of group 2 metals: synthesis,
 characterisation and redox behaviour.
;
_journal_issue 20
_journal_name_full 'Dalton transactions (Cambridge, England : 2003)'
_journal_page_first 6627
_journal_page_last 6634
_journal_paper_doi 10.1039/d0dt01278e
_journal_volume 49
_journal_year 2020
_chemical_formula_sum 'C100 H110 Ca2 N6'
_chemical_formula_weight 1476.09
_space_group_crystal_system triclinic
_space_group_IT_number 2
_space_group_name_Hall '-P 1'
_space_group_name_H-M_alt 'P -1'
_atom_sites_solution_hydrogens geom
_audit_creation_method SHELXL-2016/6
_audit_update_record
;
2020-04-06 deposited with the CCDC.	2020-04-28 downloaded from the CCDC.
;
_cell_angle_alpha 92.22(3)
_cell_angle_beta 108.48(3)
_cell_angle_gamma 97.02(3)
_cell_formula_units_Z 1
_cell_length_a 10.553(2)
_cell_length_b 14.046(3)
_cell_length_c 14.758(3)
_cell_measurement_reflns_used 7592
_cell_measurement_temperature 100(2)
_cell_measurement_theta_max 25.50
_cell_measurement_theta_min 2.92
_cell_volume 2052.2(8)
_computing_cell_refinement 'XDS (Kabsch, 1993)'
_computing_data_collection 'Blu-Ice (McPhillips, 2002)'
_computing_data_reduction 'XDS (Kabsch, 1993)'
_computing_molecular_graphics X-Seed
_computing_publication_material CifTAB
_computing_structure_refinement 'SHELXL-2016/6 (Sheldrick, 2016)'
_computing_structure_solution 'SHELXT 2014/5 (Sheldrick, 2014)'
_diffrn_ambient_temperature 100(2)
_diffrn_measured_fraction_theta_full 0.995
_diffrn_measured_fraction_theta_max 0.995
_diffrn_measurement_device_type 'ADSC Quantum 210r'
_diffrn_radiation_type Synchrotron
_diffrn_radiation_wavelength 0.7109
_diffrn_reflns_av_R_equivalents 0.0556
_diffrn_reflns_av_unetI/netI 0.0420
_diffrn_reflns_Laue_measured_fraction_full 0.995
_diffrn_reflns_Laue_measured_fraction_max 0.995
_diffrn_reflns_limit_h_max 12
_diffrn_reflns_limit_h_min -12
_diffrn_reflns_limit_k_max 16
_diffrn_reflns_limit_k_min -16
_diffrn_reflns_limit_l_max 17
_diffrn_reflns_limit_l_min -17
_diffrn_reflns_number 29592
_diffrn_reflns_point_group_measured_fraction_full 0.995
_diffrn_reflns_point_group_measured_fraction_max 0.995
_diffrn_reflns_theta_full 25.248
_diffrn_reflns_theta_max 25.499
_diffrn_reflns_theta_min 2.921
_diffrn_source 'Australian Synchrotron'
_exptl_absorpt_coefficient_mu 0.191
_exptl_absorpt_correction_T_max 0.995
_exptl_absorpt_correction_T_min 0.976
_exptl_absorpt_correction_type multi-scan
_exptl_absorpt_process_details XDS
_exptl_crystal_colour 'dark blue'
_exptl_crystal_density_diffrn 1.194
_exptl_crystal_description block
_exptl_crystal_F_000 792
_exptl_crystal_size_max 0.100
_exptl_crystal_size_mid 0.050
_exptl_crystal_size_min 0.010
_refine_diff_density_max 0.297
_refine_diff_density_min -0.438
_refine_diff_density_rms 0.058
_refine_ls_extinction_method none
_refine_ls_goodness_of_fit_ref 1.055
_refine_ls_hydrogen_treatment constr
_refine_ls_matrix_type full
_refine_ls_number_parameters 496
_refine_ls_number_reflns 7592
_refine_ls_number_restraints 0
_refine_ls_restrained_S_all 1.055
_refine_ls_R_factor_all 0.0432
_refine_ls_R_factor_gt 0.0398
_refine_ls_shift/su_max 0.001
_refine_ls_shift/su_mean 0.000
_refine_ls_structure_factor_coef Fsqd
_refine_ls_weighting_details 'w=1/[\s^2^(Fo^2^)+(0.0554P)^2^+0.9144P] where P=(Fo^2^+2Fc^2^)/3'
_refine_ls_weighting_scheme calc
_refine_ls_wR_factor_gt 0.1042
_refine_ls_wR_factor_ref 0.1068
_reflns_Friedel_coverage 0.000
_reflns_number_gt 6938
_reflns_number_total 7592
_reflns_threshold_expression 'I > 2\s(I)'
_cod_data_source_file d0dt01278e2.cif
_cod_data_source_block Cj1411
_cod_depositor_comments 'Adding full bibliography for 7704198--7704205.cif.'
_cod_database_code 7704198
_shelx_shelxl_version_number 2016/6
_shelx_space_group_comment
;
The symmetry employed for this shelxl refinement is uniquely defined
by the following loop, which should always be used as a source of
symmetry information in preference to the above space-group names.
They are only intended as comments.
;
_shelx_estimated_absorpt_t_min 0.981
_shelx_estimated_absorpt_t_max 0.998

loop_
_space_group_symop_operation_xyz
'x, y, z'
'-x, -y, -z'

loop_
_atom_site_label
_atom_site_type_symbol
_atom_site_fract_x
_atom_site_fract_y
_atom_site_fract_z
_atom_site_U_iso_or_equiv
_atom_site_adp_type
_atom_site_occupancy
_atom_site_site_symmetry_order
_atom_site_calc_flag
_atom_site_refinement_flags_posn
_atom_site_refinement_flags_adp
_atom_site_refinement_flags_occupancy
_atom_site_disorder_assembly
_atom_site_disorder_group
Ca1 Ca 0.51075(2) 0.08466(2) 0.41801(2) 0.00946(9) Uani 1 1 d . . . . .
N1 N 0.72264(11) 0.16371(8) 0.52032(8) 0.0103(2) Uani 1 1 d . . . . .
C1 C 0.76622(13) 0.13957(9) 0.61407(9) 0.0104(3) Uani 1 1 d . . . . .
N2 N 0.52804(11) 0.08615(8) 0.59401(8) 0.0103(2) Uani 1 1 d . . . . .
C2 C 0.90320(13) 0.17526(10) 0.67184(10) 0.0137(3) Uani 1 1 d . . . . .
H2 H 0.935890 0.158643 0.736107 0.016 Uiso 1 1 calc R U . . .
N3 N 0.64595(11) 0.19293(8) 0.33061(8) 0.0111(2) Uani 1 1 d . . . . .
C3 C 0.98649(13) 0.23226(10) 0.63606(10) 0.0148(3) Uani 1 1 d . . . . .
H3 H 1.076949 0.254193 0.674928 0.018 Uiso 1 1 calc R U . . .
C4 C 0.93884(13) 0.25886(10) 0.54145(10) 0.0141(3) Uani 1 1 d . . . . .
H4 H 0.994663 0.299948 0.515576 0.017 Uiso 1 1 calc R U . . .
C5 C 0.80761(13) 0.22266(9) 0.48795(9) 0.0109(3) Uani 1 1 d . . . . .
C6 C 0.67004(13) 0.08843(9) 0.64856(9) 0.0106(3) Uani 1 1 d . . . . .
C7 C 0.70218(13) 0.04676(9) 0.74055(9) 0.0117(3) Uani 1 1 d . . . . .
C8 C 0.60264(14) 0.03045(10) 0.78613(10) 0.0151(3) Uani 1 1 d . . . . .
H8 H 0.514941 0.045995 0.755084 0.018 Uiso 1 1 calc R U . . .
C9 C 0.62915(15) -0.00760(11) 0.87489(10) 0.0187(3) Uani 1 1 d . . . . .
H9 H 0.559370 -0.018015 0.902725 0.022 Uiso 1 1 calc R U . . .
C10 C 0.75589(15) -0.03047(10) 0.92316(10) 0.0185(3) Uani 1 1 d . . . . .
H10 H 0.774305 -0.055299 0.984269 0.022 Uiso 1 1 calc R U . . .
C11 C 0.85564(15) -0.01622(10) 0.88000(10) 0.0172(3) Uani 1 1 d . . . . .
H11 H 0.943265 -0.031108 0.912462 0.021 Uiso 1 1 calc R U . . .
C12 C 0.82963(14) 0.01917(10) 0.79082(10) 0.0138(3) Uani 1 1 d . . . . .
H12 H 0.898859 0.025272 0.762202 0.017 Uiso 1 1 calc R U . . .
C13 C 0.47609(13) 0.17389(9) 0.58590(9) 0.0110(3) Uani 1 1 d . . . . .
C14 C 0.54117(13) 0.26592(10) 0.63537(10) 0.0133(3) Uani 1 1 d . . . . .
C15 C 0.48812(15) 0.34852(10) 0.60085(11) 0.0201(3) Uani 1 1 d . . . . .
H15 H 0.536799 0.409332 0.629975 0.024 Uiso 1 1 calc R U . . .
C16 C 0.36820(16) 0.34666(11) 0.52636(11) 0.0229(3) Uani 1 1 d . . . . .
H16 H 0.338868 0.404296 0.500984 0.027 Uiso 1 1 calc R U . . .
C17 C 0.29287(14) 0.25791(11) 0.49033(10) 0.0182(3) Uani 1 1 d . . . . .
H17 H 0.205379 0.255056 0.444681 0.022 Uiso 1 1 calc R U . . .
C18 C 0.34204(13) 0.17214(10) 0.51931(9) 0.0127(3) Uani 1 1 d . . . . .
C19 C 0.65315(14) 0.28064(10) 0.73255(10) 0.0169(3) Uani 1 1 d . . . . .
H19 H 0.692454 0.219264 0.744834 0.020 Uiso 1 1 calc R U . . .
C20 C 0.59151(19) 0.30185(14) 0.81137(12) 0.0314(4) Uani 1 1 d . . . . .
H20A H 0.554171 0.362616 0.801524 0.047 Uiso 1 1 calc R U . . .
H20B H 0.661617 0.306869 0.874243 0.047 Uiso 1 1 calc R U . . .
H20C H 0.519444 0.249566 0.808552 0.047 Uiso 1 1 calc R U . . .
C21 C 0.76744(15) 0.36114(11) 0.73672(13) 0.0261(4) Uani 1 1 d . . . . .
H21A H 0.797744 0.351468 0.681189 0.039 Uiso 1 1 calc R U . . .
H21B H 0.843024 0.359862 0.795789 0.039 Uiso 1 1 calc R U . . .
H21C H 0.734600 0.423522 0.735833 0.039 Uiso 1 1 calc R U . . .
C22 C 0.24708(13) 0.07761(10) 0.49257(10) 0.0145(3) Uani 1 1 d . . . . .
H22 H 0.294270 0.028984 0.469733 0.017 Uiso 1 1 calc R U . . .
C23 C 0.21766(15) 0.04236(11) 0.58214(11) 0.0192(3) Uani 1 1 d . . . . .
H23A H 0.302938 0.038607 0.632856 0.029 Uiso 1 1 calc R U . . .
H23B H 0.163405 -0.021500 0.566284 0.029 Uiso 1 1 calc R U . . .
H23C H 0.167883 0.087486 0.604407 0.029 Uiso 1 1 calc R U . . .
C24 C 0.11333(14) 0.08183(11) 0.41357(11) 0.0193(3) Uani 1 1 d . . . . .
H24A H 0.060461 0.123601 0.436914 0.029 Uiso 1 1 calc R U . . .
H24B H 0.062541 0.016915 0.395757 0.029 Uiso 1 1 calc R U . . .
H24C H 0.131251 0.107671 0.357411 0.029 Uiso 1 1 calc R U . . .
C25 C 0.75294(13) 0.24563(9) 0.38705(9) 0.0110(3) Uani 1 1 d . . . . .
C26 C 0.82116(13) 0.33460(10) 0.35900(9) 0.0133(3) Uani 1 1 d . . . . .
C27 C 0.77117(15) 0.42022(11) 0.36777(11) 0.0203(3) Uani 1 1 d . . . . .
H27 H 0.695082 0.420231 0.388997 0.024 Uiso 1 1 calc R U . . .
C28 C 0.83127(17) 0.50576(11) 0.34583(13) 0.0272(4) Uani 1 1 d . . . . .
H28 H 0.795896 0.563916 0.351478 0.033 Uiso 1 1 calc R U . . .
C29 C 0.94302(16) 0.50619(12) 0.31564(12) 0.0264(4) Uani 1 1 d . . . . .
H29 H 0.983629 0.564495 0.299705 0.032 Uiso 1 1 calc R U . . .
C30 C 0.99512(16) 0.42198(12) 0.30878(12) 0.0248(3) Uani 1 1 d . . . . .
H30 H 1.072566 0.422612 0.289028 0.030 Uiso 1 1 calc R U . . .
C31 C 0.93500(15) 0.33582(11) 0.33063(11) 0.0190(3) Uani 1 1 d . . . . .
H31 H 0.971738 0.278036 0.326136 0.023 Uiso 1 1 calc R U . . .
C32 C 0.59890(13) 0.21238(9) 0.23074(9) 0.0120(3) Uani 1 1 d . . . . .
C33 C 0.48661(13) 0.26071(9) 0.19835(10) 0.0133(3) Uani 1 1 d . . . . .
C34 C 0.43487(14) 0.27250(10) 0.10086(10) 0.0170(3) Uani 1 1 d . . . . .
H34 H 0.358963 0.305527 0.077928 0.020 Uiso 1 1 calc R U . . .
C35 C 0.49266(15) 0.23669(11) 0.03675(10) 0.0197(3) Uani 1 1 d . . . . .
H35 H 0.455504 0.244240 -0.029754 0.024 Uiso 1 1 calc R U . . .
C36 C 0.60442(14) 0.19001(11) 0.06993(10) 0.0179(3) Uani 1 1 d . . . . .
H36 H 0.643961 0.166311 0.025624 0.021 Uiso 1 1 calc R U . . .
C37 C 0.66051(14) 0.17687(10) 0.16689(10) 0.0143(3) Uani 1 1 d . . . . .
C38 C 0.41722(14) 0.29840(10) 0.26581(10) 0.0147(3) Uani 1 1 d . . . . .
H38 H 0.474323 0.291903 0.333154 0.018 Uiso 1 1 calc R U . . .
C39 C 0.40013(17) 0.40456(11) 0.25561(12) 0.0241(3) Uani 1 1 d . . . . .
H39A H 0.487643 0.442382 0.262746 0.036 Uiso 1 1 calc R U . . .
H39B H 0.365376 0.427781 0.305326 0.036 Uiso 1 1 calc R U . . .
H39C H 0.336415 0.411462 0.192242 0.036 Uiso 1 1 calc R U . . .
C40 C 0.27967(15) 0.23798(11) 0.24762(11) 0.0222(3) Uani 1 1 d . . . . .
H40A H 0.223677 0.240775 0.180889 0.033 Uiso 1 1 calc R U . . .
H40B H 0.235227 0.263350 0.290565 0.033 Uiso 1 1 calc R U . . .
H40C H 0.291867 0.171047 0.259752 0.033 Uiso 1 1 calc R U . . .
C41 C 0.78242(14) 0.12339(11) 0.19837(10) 0.0173(3) Uani 1 1 d . . . . .
H41 H 0.823619 0.135170 0.269576 0.021 Uiso 1 1 calc R U . . .
C42 C 0.88977(15) 0.16067(12) 0.15300(11) 0.0237(3) Uani 1 1 d . . . . .
H42A H 0.858818 0.137771 0.084944 0.036 Uiso 1 1 calc R U . . .
H42B H 0.974668 0.136782 0.185760 0.036 Uiso 1 1 calc R U . . .
H42C H 0.904187 0.231208 0.159425 0.036 Uiso 1 1 calc R U . . .
C43 C 0.74089(16) 0.01464(11) 0.17370(11) 0.0225(3) Uani 1 1 d . . . . .
H43A H 0.678849 -0.009491 0.207602 0.034 Uiso 1 1 calc R U . . .
H43B H 0.821334 -0.017764 0.193298 0.034 Uiso 1 1 calc R U . . .
H43C H 0.695940 0.001646 0.104428 0.034 Uiso 1 1 calc R U . . .
C44 C 0.77889(19) 0.56291(14) 0.06426(13) 0.0347(4) Uani 1 1 d . . . . .
C45 C 0.77633(19) 0.64837(14) 0.11425(12) 0.0347(4) Uani 1 1 d . . . . .
H45 H 0.722058 0.648165 0.154767 0.042 Uiso 1 1 calc R U . . .
C46 C 0.8513(2) 0.73354(14) 0.10605(13) 0.0396(5) Uani 1 1 d . . . . .
H46 H 0.846872 0.791188 0.140073 0.047 Uiso 1 1 calc R U . . .
C47 C 0.9322(2) 0.73534(16) 0.04897(15) 0.0456(5) Uani 1 1 d . . . . .
H47 H 0.984076 0.793879 0.043851 0.055 Uiso 1 1 calc R U . . .
C48 C 0.9375(2) 0.65165(18) -0.00072(15) 0.0465(5) Uani 1 1 d . . . . .
H48 H 0.993607 0.652234 -0.039952 0.056 Uiso 1 1 calc R U . . .
C49 C 0.8605(2) 0.56621(15) 0.00660(14) 0.0405(5) Uani 1 1 d . . . . .
H49 H 0.863966 0.509032 -0.028569 0.049 Uiso 1 1 calc R U . . .
C50 C 0.6953(3) 0.47094(16) 0.07199(17) 0.0545(6) Uani 1 1 d . . . . .
H50A H 0.636190 0.444829 0.007943 0.082 Uiso 1 1 calc R U . . .
H50B H 0.640245 0.483821 0.112303 0.082 Uiso 1 1 calc R U . . .
H50C H 0.754866 0.424180 0.100768 0.082 Uiso 1 1 calc R U . . .

loop_
_atom_site_aniso_label
_atom_site_aniso_U_11
_atom_site_aniso_U_22
_atom_site_aniso_U_33
_atom_site_aniso_U_23
_atom_site_aniso_U_13
_atom_site_aniso_U_12
Ca1 0.00921(14) 0.00903(14) 0.00921(14) 0.00053(10) 0.00244(10) -0.00076(10)
N1 0.0091(5) 0.0103(5) 0.0111(5) 0.0004(4) 0.0034(4) 0.0001(4)
C1 0.0108(6) 0.0095(6) 0.0103(6) -0.0016(5) 0.0028(5) 0.0025(5)
N2 0.0092(5) 0.0103(5) 0.0109(5) -0.0008(4) 0.0029(4) 0.0003(4)
C2 0.0129(6) 0.0153(7) 0.0112(6) 0.0003(5) 0.0019(5) 0.0010(5)
N3 0.0106(5) 0.0115(5) 0.0111(5) 0.0010(4) 0.0036(4) 0.0017(4)
C3 0.0097(6) 0.0165(7) 0.0151(7) -0.0017(5) 0.0012(5) -0.0011(5)
C4 0.0114(6) 0.0155(7) 0.0153(7) -0.0002(5) 0.0060(5) -0.0026(5)
C5 0.0110(6) 0.0099(6) 0.0123(6) -0.0003(5) 0.0046(5) 0.0015(5)
C6 0.0106(6) 0.0102(6) 0.0100(6) -0.0011(5) 0.0026(5) 0.0007(5)
C7 0.0150(7) 0.0073(6) 0.0113(6) -0.0023(5) 0.0037(5) -0.0018(5)
C8 0.0136(7) 0.0163(7) 0.0133(7) -0.0004(5) 0.0032(5) -0.0021(5)
C9 0.0219(7) 0.0201(7) 0.0145(7) 0.0002(6) 0.0088(6) -0.0032(6)
C10 0.0287(8) 0.0161(7) 0.0089(6) 0.0014(5) 0.0042(6) 0.0008(6)
C11 0.0208(7) 0.0146(7) 0.0137(7) -0.0012(5) 0.0018(6) 0.0038(6)
C12 0.0162(7) 0.0122(6) 0.0129(6) -0.0008(5) 0.0045(5) 0.0022(5)
C13 0.0127(6) 0.0114(6) 0.0108(6) 0.0006(5) 0.0068(5) 0.0010(5)
C14 0.0132(6) 0.0121(6) 0.0152(7) -0.0018(5) 0.0063(5) 0.0001(5)
C15 0.0219(8) 0.0108(7) 0.0253(8) -0.0032(6) 0.0060(6) 0.0002(6)
C16 0.0258(8) 0.0137(7) 0.0272(8) 0.0021(6) 0.0041(6) 0.0071(6)
C17 0.0156(7) 0.0184(7) 0.0194(7) 0.0004(6) 0.0030(6) 0.0057(6)
C18 0.0125(6) 0.0133(7) 0.0128(6) -0.0011(5) 0.0051(5) 0.0014(5)
C19 0.0179(7) 0.0131(7) 0.0171(7) -0.0046(5) 0.0031(6) 0.0009(5)
C20 0.0392(10) 0.0364(10) 0.0186(8) -0.0061(7) 0.0102(7) 0.0066(8)
C21 0.0174(7) 0.0161(7) 0.0363(9) -0.0038(6) -0.0014(7) -0.0010(6)
C22 0.0105(6) 0.0155(7) 0.0174(7) -0.0023(5) 0.0053(5) 0.0010(5)
C23 0.0149(7) 0.0199(7) 0.0244(8) 0.0019(6) 0.0097(6) -0.0004(6)
C24 0.0121(7) 0.0221(7) 0.0214(7) -0.0034(6) 0.0035(6) 0.0003(6)
C25 0.0105(6) 0.0114(6) 0.0131(6) 0.0006(5) 0.0062(5) 0.0020(5)
C26 0.0123(6) 0.0156(7) 0.0098(6) 0.0023(5) 0.0014(5) -0.0010(5)
C27 0.0178(7) 0.0164(7) 0.0280(8) 0.0025(6) 0.0103(6) -0.0008(6)
C28 0.0268(8) 0.0147(8) 0.0405(10) 0.0047(7) 0.0124(7) -0.0006(6)
C29 0.0246(8) 0.0194(8) 0.0335(9) 0.0085(7) 0.0098(7) -0.0065(6)
C30 0.0188(7) 0.0267(8) 0.0308(9) 0.0056(7) 0.0130(7) -0.0042(6)
C31 0.0169(7) 0.0190(7) 0.0225(7) 0.0034(6) 0.0087(6) 0.0008(6)
C32 0.0118(6) 0.0116(6) 0.0110(6) 0.0010(5) 0.0032(5) -0.0028(5)
C33 0.0137(6) 0.0104(6) 0.0148(7) 0.0004(5) 0.0043(5) -0.0010(5)
C34 0.0155(7) 0.0170(7) 0.0174(7) 0.0041(6) 0.0032(6) 0.0031(6)
C35 0.0211(7) 0.0246(8) 0.0123(7) 0.0049(6) 0.0038(6) 0.0020(6)
C36 0.0176(7) 0.0228(7) 0.0149(7) 0.0013(6) 0.0082(6) 0.0008(6)
C37 0.0124(6) 0.0157(7) 0.0145(7) 0.0011(5) 0.0048(5) -0.0005(5)
C38 0.0155(7) 0.0124(7) 0.0152(7) -0.0012(5) 0.0037(5) 0.0028(5)
C39 0.0295(8) 0.0148(7) 0.0276(8) -0.0011(6) 0.0077(7) 0.0066(6)
C40 0.0209(8) 0.0222(8) 0.0251(8) -0.0033(6) 0.0119(6) -0.0010(6)
C41 0.0146(7) 0.0252(8) 0.0143(7) 0.0017(6) 0.0066(5) 0.0052(6)
C42 0.0178(7) 0.0336(9) 0.0226(8) 0.0019(7) 0.0102(6) 0.0041(6)
C43 0.0244(8) 0.0249(8) 0.0235(8) 0.0042(6) 0.0126(6) 0.0095(6)
C44 0.0358(10) 0.0325(10) 0.0247(9) 0.0049(7) -0.0063(7) 0.0055(8)
C45 0.0366(10) 0.0377(10) 0.0197(8) 0.0030(7) -0.0057(7) 0.0076(8)
C46 0.0402(11) 0.0321(10) 0.0273(9) -0.0014(8) -0.0155(8) 0.0059(8)
C47 0.0327(10) 0.0430(12) 0.0440(12) 0.0150(9) -0.0098(9) -0.0021(9)
C48 0.0347(10) 0.0643(14) 0.0393(11) 0.0186(10) 0.0054(9) 0.0156(10)
C49 0.0434(11) 0.0416(11) 0.0315(10) 0.0041(8) 0.0006(8) 0.0187(9)
C50 0.0619(15) 0.0392(12) 0.0462(13) 0.0067(10) -0.0005(11) -0.0063(10)

loop_
_atom_type_symbol
_atom_type_description
_atom_type_scat_dispersion_real
_atom_type_scat_dispersion_imag
_atom_type_scat_source
C C 0.0033 0.0016 'International Tables Vol C Tables 4.2.6.8 and 6.1.1.4'
H H 0.0000 0.0000 'International Tables Vol C Tables 4.2.6.8 and 6.1.1.4'
N N 0.0061 0.0033 'International Tables Vol C Tables 4.2.6.8 and 6.1.1.4'
Ca Ca 0.2262 0.3064 'International Tables Vol C Tables 4.2.6.8 and 6.1.1.4'

loop_
_geom_angle_atom_site_label_1
_geom_angle_atom_site_label_2
_geom_angle_atom_site_label_3
_geom_angle
_geom_angle_site_symmetry_1
_geom_angle_site_symmetry_3
_geom_angle_publ_flag
N1 Ca1 N2 118.24(5) . 2_656 ?
N1 Ca1 N2 67.81(5) . . ?
N2 Ca1 N2 89.45(5) 2_656 . ?
N1 Ca1 N3 65.98(4) . . ?
N2 Ca1 N3 126.77(4) 2_656 . ?
N2 Ca1 N3 130.93(4) . . ?
N1 Ca1 C6 148.56(4) . 2_656 ?
N2 Ca1 C6 30.91(4) 2_656 2_656 ?
N2 Ca1 C6 98.13(5) . 2_656 ?
N3 Ca1 C6 130.30(4) . 2_656 ?
N1 Ca1 C13 70.68(5) . . ?
N2 Ca1 C13 114.20(4) 2_656 . ?
N2 Ca1 C13 29.16(4) . . ?
N3 Ca1 C13 116.21(4) . . ?
C6 Ca1 C13 111.11(5) 2_656 . ?
N1 Ca1 C18 96.43(4) . . ?
N2 Ca1 C18 112.32(4) 2_656 . ?
N2 Ca1 C18 50.87(4) . . ?
N3 Ca1 C18 120.03(4) . . ?
C6 Ca1 C18 95.17(4) 2_656 . ?
C13 Ca1 C18 28.28(4) . . ?
N1 Ca1 C7 161.71(4) . 2_656 ?
N2 Ca1 C7 52.93(4) 2_656 2_656 ?
N2 Ca1 C7 123.81(4) . 2_656 ?
N3 Ca1 C7 105.13(4) . 2_656 ?
C6 Ca1 C7 28.41(4) 2_656 2_656 ?
C13 Ca1 C7 126.79(4) . 2_656 ?
C18 Ca1 C7 101.82(4) . 2_656 ?
N1 Ca1 C8 136.96(4) . 2_656 ?
N2 Ca1 C8 60.25(5) 2_656 2_656 ?
N2 Ca1 C8 146.61(4) . 2_656 ?
N3 Ca1 C8 81.67(4) . 2_656 ?
C6 Ca1 C8 48.71(4) 2_656 2_656 ?
C13 Ca1 C8 152.23(4) . 2_656 ?
C18 Ca1 C8 124.95(4) . 2_656 ?
C7 Ca1 C8 26.34(4) 2_656 2_656 ?
N1 Ca1 Ca1 92.66(4) . 2_656 ?
N2 Ca1 Ca1 46.69(3) 2_656 2_656 ?
N2 Ca1 Ca1 42.76(3) . 2_656 ?
N3 Ca1 Ca1 152.03(3) . 2_656 ?
C6 Ca1 Ca1 61.34(4) 2_656 2_656 ?
C13 Ca1 Ca1 69.07(3) . 2_656 ?
C18 Ca1 Ca1 78.38(3) . 2_656 ?
C7 Ca1 Ca1 89.75(4) 2_656 2_656 ?
C8 Ca1 Ca1 105.71(3) 2_656 2_656 ?
C5 N1 C1 119.14(11) . . ?
C5 N1 Ca1 122.65(9) . . ?
C1 N1 Ca1 117.80(9) . . ?
N1 C1 C6 117.38(12) . . ?
N1 C1 C2 117.90(12) . . ?
C6 C1 C2 124.50(12) . . ?
C13 N2 C6 117.53(11) . . ?
C13 N2 Ca1 149.13(9) . 2_656 ?
C6 N2 Ca1 92.13(8) . 2_656 ?
C13 N2 Ca1 88.77(8) . . ?
C6 N2 Ca1 106.91(8) . . ?
Ca1 N2 Ca1 90.55(5) 2_656 . ?
C3 C2 C1 121.21(12) . . ?
C3 C2 H2 119.4 . . ?
C1 C2 H2 119.4 . . ?
C25 N3 C32 118.32(11) . . ?
C25 N3 Ca1 114.49(9) . . ?
C32 N3 Ca1 125.97(8) . . ?
C2 C3 C4 120.07(13) . . ?
C2 C3 H3 120.0 . . ?
C4 C3 H3 120.0 . . ?
C5 C4 C3 117.13(12) . . ?
C5 C4 H4 121.4 . . ?
C3 C4 H4 121.4 . . ?
N1 C5 C4 124.48(12) . . ?
N1 C5 C25 115.80(12) . . ?
C4 C5 C25 119.69(12) . . ?
C1 C6 N2 117.93(11) . . ?
C1 C6 C7 124.33(12) . . ?
N2 C6 C7 117.37(11) . . ?
C1 C6 Ca1 133.16(9) . 2_656 ?
N2 C6 Ca1 56.96(7) . 2_656 ?
C7 C6 Ca1 83.89(8) . 2_656 ?
C8 C7 C12 115.24(12) . . ?
C8 C7 C6 120.02(12) . . ?
C12 C7 C6 124.74(12) . . ?
C8 C7 Ca1 81.51(8) . 2_656 ?
C12 C7 Ca1 122.12(9) . 2_656 ?
C6 C7 Ca1 67.70(7) . 2_656 ?
C9 C8 C7 122.18(13) . . ?
C9 C8 Ca1 127.14(10) . 2_656 ?
C7 C8 Ca1 72.15(8) . 2_656 ?
C9 C8 H8 118.9 . . ?
C7 C8 H8 118.9 . . ?
Ca1 C8 H8 72.1 2_656 . ?
C10 C9 C8 120.89(13) . . ?
C10 C9 H9 119.6 . . ?
C8 C9 H9 119.6 . . ?
C9 C10 C11 118.42(13) . . ?
C9 C10 H10 120.8 . . ?
C11 C10 H10 120.8 . . ?
C12 C11 C10 121.25(13) . . ?
C12 C11 H11 119.4 . . ?
C10 C11 H11 119.4 . . ?
C11 C12 C7 121.95(13) . . ?
C11 C12 H12 119.0 . . ?
C7 C12 H12 119.0 . . ?
N2 C13 C14 127.80(12) . . ?
N2 C13 C18 116.32(12) . . ?
C14 C13 C18 115.88(12) . . ?
N2 C13 Ca1 62.07(7) . . ?
C14 C13 Ca1 127.43(9) . . ?
C18 C13 Ca1 80.48(8) . . ?
C15 C14 C13 118.87(13) . . ?
C15 C14 C19 115.58(13) . . ?
C13 C14 C19 124.92(12) . . ?
C16 C15 C14 123.49(14) . . ?
C16 C15 H15 118.3 . . ?
C14 C15 H15 118.3 . . ?
C17 C16 C15 117.52(14) . . ?
C17 C16 H16 121.2 . . ?
C15 C16 H16 121.2 . . ?
C16 C17 C18 121.71(13) . . ?
C16 C17 H17 119.1 . . ?
C18 C17 H17 119.1 . . ?
C17 C18 C13 120.52(13) . . ?
C17 C18 C22 119.69(12) . . ?
C13 C18 C22 119.15(12) . . ?
C17 C18 Ca1 119.41(9) . . ?
C13 C18 Ca1 71.23(7) . . ?
C22 C18 Ca1 87.13(8) . . ?
C14 C19 C21 113.07(13) . . ?
C14 C19 C20 109.08(12) . . ?
C21 C19 C20 110.20(13) . . ?
C14 C19 H19 108.1 . . ?
C21 C19 H19 108.1 . . ?
C20 C19 H19 108.1 . . ?
C19 C20 H20A 109.5 . . ?
C19 C20 H20B 109.5 . . ?
H20A C20 H20B 109.5 . . ?
C19 C20 H20C 109.5 . . ?
H20A C20 H20C 109.5 . . ?
H20B C20 H20C 109.5 . . ?
C19 C21 H21A 109.5 . . ?
C19 C21 H21B 109.5 . . ?
H21A C21 H21B 109.5 . . ?
C19 C21 H21C 109.5 . . ?
H21A C21 H21C 109.5 . . ?
H21B C21 H21C 109.5 . . ?
C18 C22 C24 114.65(12) . . ?
C18 C22 C23 109.45(12) . . ?
C24 C22 C23 108.98(11) . . ?
C18 C22 H22 107.8 . . ?
C24 C22 H22 107.8 . . ?
C23 C22 H22 107.8 . . ?
C22 C23 H23A 109.5 . . ?
C22 C23 H23B 109.5 . . ?
H23A C23 H23B 109.5 . . ?
C22 C23 H23C 109.5 . . ?
H23A C23 H23C 109.5 . . ?
H23B C23 H23C 109.5 . . ?
C22 C24 H24A 109.5 . . ?
C22 C24 H24B 109.5 . . ?
H24A C24 H24B 109.5 . . ?
C22 C24 H24C 109.5 . . ?
H24A C24 H24C 109.5 . . ?
H24B C24 H24C 109.5 . . ?
N3 C25 C5 119.01(12) . . ?
N3 C25 C26 123.98(12) . . ?
C5 C25 C26 116.84(12) . . ?
C27 C26 C31 119.23(13) . . ?
C27 C26 C25 117.34(12) . . ?
C31 C26 C25 123.32(13) . . ?
C28 C27 C26 120.64(14) . . ?
C28 C27 H27 119.7 . . ?
C26 C27 H27 119.7 . . ?
C29 C28 C27 119.85(15) . . ?
C29 C28 H28 120.1 . . ?
C27 C28 H28 120.1 . . ?
C30 C29 C28 119.90(14) . . ?
C30 C29 H29 120.0 . . ?
C28 C29 H29 120.0 . . ?
C29 C30 C31 120.46(14) . . ?
C29 C30 H30 119.8 . . ?
C31 C30 H30 119.8 . . ?
C26 C31 C30 119.89(14) . . ?
C26 C31 H31 120.1 . . ?
C30 C31 H31 120.1 . . ?
C33 C32 C37 121.29(12) . . ?
C33 C32 N3 118.77(12) . . ?
C37 C32 N3 119.80(12) . . ?
C34 C33 C32 118.67(13) . . ?
C34 C33 C38 119.14(12) . . ?
C32 C33 C38 122.18(12) . . ?
C35 C34 C33 120.90(13) . . ?
C35 C34 H34 119.6 . . ?
C33 C34 H34 119.6 . . ?
C36 C35 C34 119.78(13) . . ?
C36 C35 H35 120.1 . . ?
C34 C35 H35 120.1 . . ?
C35 C36 C37 121.53(13) . . ?
C35 C36 H36 119.2 . . ?
C37 C36 H36 119.2 . . ?
C36 C37 C32 117.83(13) . . ?
C36 C37 C41 118.79(12) . . ?
C32 C37 C41 123.36(12) . . ?
C33 C38 C40 110.05(12) . . ?
C33 C38 C39 112.27(12) . . ?
C40 C38 C39 109.78(12) . . ?
C33 C38 H38 108.2 . . ?
C40 C38 H38 108.2 . . ?
C39 C38 H38 108.2 . . ?
C38 C39 H39A 109.5 . . ?
C38 C39 H39B 109.5 . . ?
H39A C39 H39B 109.5 . . ?
C38 C39 H39C 109.5 . . ?
H39A C39 H39C 109.5 . . ?
H39B C39 H39C 109.5 . . ?
C38 C40 H40A 109.5 . . ?
C38 C40 H40B 109.5 . . ?
H40A C40 H40B 109.5 . . ?
C38 C40 H40C 109.5 . . ?
H40A C40 H40C 109.5 . . ?
H40B C40 H40C 109.5 . . ?
C37 C41 C43 111.20(12) . . ?
C37 C41 C42 111.32(12) . . ?
C43 C41 C42 110.01(12) . . ?
C37 C41 H41 108.1 . . ?
C43 C41 H41 108.1 . . ?
C42 C41 H41 108.1 . . ?
C41 C42 H42A 109.5 . . ?
C41 C42 H42B 109.5 . . ?
H42A C42 H42B 109.5 . . ?
C41 C42 H42C 109.5 . . ?
H42A C42 H42C 109.5 . . ?
H42B C42 H42C 109.5 . . ?
C41 C43 H43A 109.5 . . ?
C41 C43 H43B 109.5 . . ?
H43A C43 H43B 109.5 . . ?
C41 C43 H43C 109.5 . . ?
H43A C43 H43C 109.5 . . ?
H43B C43 H43C 109.5 . . ?
C49 C44 C45 117.50(18) . . ?
C49 C44 C50 121.4(2) . . ?
C45 C44 C50 121.0(2) . . ?
C46 C45 C44 121.26(19) . . ?
C46 C45 H45 119.4 . . ?
C44 C45 H45 119.4 . . ?
C47 C46 C45 120.43(19) . . ?
C47 C46 H46 119.8 . . ?
C45 C46 H46 119.8 . . ?
C46 C47 C48 119.5(2) . . ?
C46 C47 H47 120.2 . . ?
C48 C47 H47 120.2 . . ?
C47 C48 C49 119.9(2) . . ?
C47 C48 H48 120.0 . . ?
C49 C48 H48 120.0 . . ?
C44 C49 C48 121.3(2) . . ?
C44 C49 H49 119.3 . . ?
C48 C49 H49 119.3 . . ?
C44 C50 H50A 109.5 . . ?
C44 C50 H50B 109.5 . . ?
H50A C50 H50B 109.5 . . ?
C44 C50 H50C 109.5 . . ?
H50A C50 H50C 109.5 . . ?
H50B C50 H50C 109.5 . . ?

loop_
_geom_bond_atom_site_label_1
_geom_bond_atom_site_label_2
_geom_bond_distance
_geom_bond_site_symmetry_2
_geom_bond_publ_flag
Ca1 N1 2.3740(15) . ?
Ca1 N2 2.3741(12) 2_656 ?
Ca1 N2 2.5445(12) . ?
Ca1 N3 2.6077(13) . ?
Ca1 C6 2.8301(17) 2_656 ?
Ca1 C13 2.8793(15) . ?
Ca1 C18 2.9991(15) . ?
Ca1 C7 3.0415(19) 2_656 ?
Ca1 C8 3.1603(18) 2_656 ?
Ca1 Ca1 3.4967(11) 2_656 ?
N1 C5 1.3560(17) . ?
N1 C1 1.3826(17) . ?
C1 C6 1.4082(19) . ?
C1 C2 1.4409(19) . ?
N2 C13 1.4031(17) . ?
N2 C6 1.4547(17) . ?
C2 C3 1.359(2) . ?
C2 H2 0.9500 . ?
N3 C25 1.2916(19) . ?
N3 C32 1.4470(17) . ?
C3 C4 1.408(2) . ?
C3 H3 0.9500 . ?
C4 C5 1.380(2) . ?
C4 H4 0.9500 . ?
C5 C25 1.4807(18) . ?
C6 C7 1.4556(18) . ?
C7 C8 1.4175(19) . ?
C7 C12 1.4236(19) . ?
C8 C9 1.392(2) . ?
C8 H8 0.9500 . ?
C9 C10 1.385(2) . ?
C9 H9 0.9500 . ?
C10 C11 1.392(2) . ?
C10 H10 0.9500 . ?
C11 C12 1.382(2) . ?
C11 H11 0.9500 . ?
C12 H12 0.9500 . ?
C13 C14 1.4379(19) . ?
C13 C18 1.4408(19) . ?
C14 C15 1.394(2) . ?
C14 C19 1.529(2) . ?
C15 C16 1.385(2) . ?
C15 H15 0.9500 . ?
C16 C17 1.381(2) . ?
C16 H16 0.9500 . ?
C17 C18 1.398(2) . ?
C17 H17 0.9500 . ?
C18 C22 1.5186(19) . ?
C19 C21 1.533(2) . ?
C19 C20 1.538(2) . ?
C19 H19 1.0000 . ?
C20 H20A 0.9800 . ?
C20 H20B 0.9800 . ?
C20 H20C 0.9800 . ?
C21 H21A 0.9800 . ?
C21 H21B 0.9800 . ?
C21 H21C 0.9800 . ?
C22 C24 1.529(2) . ?
C22 C23 1.5370(19) . ?
C22 H22 1.0000 . ?
C23 H23A 0.9800 . ?
C23 H23B 0.9800 . ?
C23 H23C 0.9800 . ?
C24 H24A 0.9800 . ?
C24 H24B 0.9800 . ?
C24 H24C 0.9800 . ?
C25 C26 1.5033(18) . ?
C26 C27 1.388(2) . ?
C26 C31 1.390(2) . ?
C27 C28 1.387(2) . ?
C27 H27 0.9500 . ?
C28 C29 1.386(2) . ?
C28 H28 0.9500 . ?
C29 C30 1.377(2) . ?
C29 H29 0.9500 . ?
C30 C31 1.394(2) . ?
C30 H30 0.9500 . ?
C31 H31 0.9500 . ?
C32 C33 1.3986(19) . ?
C32 C37 1.4109(19) . ?
C33 C34 1.392(2) . ?
C33 C38 1.5244(19) . ?
C34 C35 1.387(2) . ?
C34 H34 0.9500 . ?
C35 C36 1.381(2) . ?
C35 H35 0.9500 . ?
C36 C37 1.394(2) . ?
C36 H36 0.9500 . ?
C37 C41 1.5230(19) . ?
C38 C40 1.528(2) . ?
C38 C39 1.531(2) . ?
C38 H38 1.0000 . ?
C39 H39A 0.9800 . ?
C39 H39B 0.9800 . ?
C39 H39C 0.9800 . ?
C40 H40A 0.9800 . ?
C40 H40B 0.9800 . ?
C40 H40C 0.9800 . ?
C41 C43 1.533(2) . ?
C41 C42 1.539(2) . ?
C41 H41 1.0000 . ?
C42 H42A 0.9800 . ?
C42 H42B 0.9800 . ?
C42 H42C 0.9800 . ?
C43 H43A 0.9800 . ?
C43 H43B 0.9800 . ?
C43 H43C 0.9800 . ?
C44 C49 1.388(3) . ?
C44 C45 1.392(3) . ?
C44 C50 1.502(3) . ?
C45 C46 1.383(3) . ?
C45 H45 0.9500 . ?
C46 C47 1.375(3) . ?
C46 H46 0.9500 . ?
C47 C48 1.378(3) . ?
C47 H47 0.9500 . ?
C48 C49 1.393(3) . ?
C48 H48 0.9500 . ?
C49 H49 0.9500 . ?
C50 H50A 0.9800 . ?
C50 H50B 0.9800 . ?
C50 H50C 0.9800 . ?
